data_7125931
loop_
_publ_author_name
'Gu, Yaqi'
'Li, Qi'
'Huang, Yichao'
'Zhu, Yingting'
'Wei, Yongge'
'Ruhlmann, Laurent'

_publ_section_title
;
 Polyoxovanadate-iodobodipy supramolecular assemblies: new agents for high
 efficiency cancer photochemotherapy.
;
_journal_issue 19
_journal_name_full 'Chemical communications (Cambridge, England)'
_journal_page_first 2869
_journal_page_last 2872
_journal_paper_doi 10.1039/c9cc09944a
_journal_volume 56
_journal_year 2020
_chemical_formula_moiety '2(C24 H29 B F2 I2 N3), C10 H18 O21 V6, 2(H2 O)'
_chemical_formula_sum 'C60 H80 B2 F4 I4 N4 O23 V6'
_chemical_formula_weight 2136.14
_space_group_crystal_system monoclinic
_space_group_IT_number 4
_space_group_name_Hall 'P 2yb'
_space_group_name_H-M_alt 'P 1 21 1'
_atom_sites_solution_hydrogens mixed
_atom_sites_solution_primary direct
_audit_creation_date 2019-12-03
_audit_creation_method
;
Olex2 1.2
(compiled 2018.05.29 svn.r3508 for OlexSys, GUI svn.r5506)
;
_audit_update_record
;
2019-12-04 deposited with the CCDC.	2020-01-31 downloaded from the CCDC.
;
_cell_angle_alpha 90
_cell_angle_beta 91.5838(17)
_cell_angle_gamma 90
_cell_formula_units_Z 2
_cell_length_a 10.02302(17)
_cell_length_b 22.8571(4)
_cell_length_c 15.9505(3)
_cell_measurement_reflns_used 5951
_cell_measurement_temperature 109.5(7)
_cell_measurement_theta_max 74.8890
_cell_measurement_theta_min 4.7440
_cell_volume 3652.82(11)
_computing_cell_refinement 'CrysAlisPro 1.171.39.46 (Rigaku OD, 2018)'
_computing_data_collection 'CrysAlisPro 1.171.39.46 (Rigaku OD, 2018)'
_computing_data_reduction 'CrysAlisPro 1.171.39.46 (Rigaku OD, 2018)'
_computing_molecular_graphics 'Olex2 (Dolomanov et al., 2009)'
_computing_publication_material 'Olex2 (Dolomanov et al., 2009)'
_computing_structure_refinement 'ShelXL (Sheldrick, 2015)'
_computing_structure_solution 'ShelXS (Sheldrick, 2008)'
_diffrn_ambient_environment N~2~
_diffrn_ambient_temperature 109.5(7)
_diffrn_detector 'CCD plate'
_diffrn_detector_area_resol_mean 5.2137
_diffrn_detector_type AtlasS2
_diffrn_measured_fraction_theta_full 1.000
_diffrn_measured_fraction_theta_max 0.972
_diffrn_measurement_details
;
List of Runs (angles in degrees, time in seconds):

  # Type    Start    End  Width  t~exp~   \w     \q     \k     \f   Frames
#--------------------------------------------------------------------------
  1  \w   -115.00  -2.00   1.00    3.06    --  -40.81 -19.00  90.00  113
  2  \w     26.00  76.00   1.00    3.06    --   40.81-125.00 -60.00   50
  3  \w      3.00  82.00   1.00    3.06    --   40.81 -99.00 150.00   79
  4  \w     39.00 135.00   1.00   12.25    --  110.27 -30.00 120.00   96
  5  \w     84.00 111.00   1.00   12.25    --  110.27  45.00 -60.00   27
  6  \w    135.00 178.00   1.00   12.25    --  110.27  45.00 -60.00   43
  7  \w     47.00 111.00   1.00   12.25    --  110.27-125.00 -60.00   64
  8  \w     91.00 117.00   1.00   12.25    --  110.27-125.00  30.00   26
  9  \w     52.00  79.00   1.00   12.25    --  110.27-125.00  30.00   27
 10  \w     95.00 127.00   1.00   12.25    --  110.27 125.00-120.00   32
 11  \w     42.00  69.00   1.00   12.25    --  110.27 -95.00  30.00   27
 12  \w     42.00  99.00   1.00   12.25    --  110.27-125.00 150.00   57
 13  \w     30.00 105.00   1.00   12.25    --  110.27 -95.00 150.00   75
;
_diffrn_measurement_device 'four-circle diffractometer'
_diffrn_measurement_device_type 'SuperNova, Dual, Cu at home/near, AtlasS2'
_diffrn_measurement_method '\w scans'
_diffrn_orient_matrix_type 'CrysAlisPro convention (1999,Acta A55,543-557)'
_diffrn_orient_matrix_UB_11 -0.0066240000
_diffrn_orient_matrix_UB_12 -0.0669554000
_diffrn_orient_matrix_UB_13 -0.0114424000
_diffrn_orient_matrix_UB_21 -0.0728027000
_diffrn_orient_matrix_UB_22 -0.0056041000
_diffrn_orient_matrix_UB_23 0.0833718000
_diffrn_orient_matrix_UB_31 -0.1352224000
_diffrn_orient_matrix_UB_32 0.0061067000
_diffrn_orient_matrix_UB_33 -0.0473341000
_diffrn_radiation_monochromator mirror
_diffrn_radiation_probe x-ray
_diffrn_radiation_type CuK\a
_diffrn_radiation_wavelength 1.54184
_diffrn_reflns_av_R_equivalents 0.0607
_diffrn_reflns_av_unetI/netI 0.0906
_diffrn_reflns_Laue_measured_fraction_full 1.000
_diffrn_reflns_Laue_measured_fraction_max 0.972
_diffrn_reflns_limit_h_max 7
_diffrn_reflns_limit_h_min -12
_diffrn_reflns_limit_k_max 28
_diffrn_reflns_limit_k_min -25
_diffrn_reflns_limit_l_max 20
_diffrn_reflns_limit_l_min -19
_diffrn_reflns_number 15800
_diffrn_reflns_point_group_measured_fraction_full 1.000
_diffrn_reflns_point_group_measured_fraction_max 0.973
_diffrn_reflns_theta_full 67.684
_diffrn_reflns_theta_max 76.148
_diffrn_reflns_theta_min 3.868
_diffrn_source 'micro-focus sealed X-ray tube'
_diffrn_source_type 'SuperNova (Cu) X-ray Source'
_exptl_absorpt_coefficient_mu 20.204
_exptl_absorpt_correction_T_max 1.00000
_exptl_absorpt_correction_T_min 0.44109
_exptl_absorpt_correction_type multi-scan
_exptl_absorpt_process_details
;
CrysAlisPro 1.171.39.46 (Rigaku Oxford Diffraction, 2018)
Empirical absorption correction using spherical harmonics,
 implemented in SCALE3 ABSPACK scaling algorithm.
;
_exptl_crystal_colour 'clear brown'
_exptl_crystal_density_diffrn 1.942
_exptl_crystal_description plate
_exptl_crystal_F_000 2096
_exptl_crystal_size_max 0.2
_exptl_crystal_size_mid 0.15
_exptl_crystal_size_min 0.1
_refine_diff_density_max 1.589
_refine_diff_density_min -2.353
_refine_diff_density_rms 0.203
_refine_ls_abs_structure_details
;
 Refined as an inversion twin.
;
_refine_ls_abs_structure_Flack 0.633(14)
_refine_ls_extinction_method none
_refine_ls_goodness_of_fit_ref 0.895
_refine_ls_hydrogen_treatment constr
_refine_ls_matrix_type full
_refine_ls_number_parameters 964
_refine_ls_number_reflns 10673
_refine_ls_number_restraints 89
_refine_ls_restrained_S_all 0.895
_refine_ls_R_factor_all 0.0792
_refine_ls_R_factor_gt 0.0693
_refine_ls_shift/su_max 0.001
_refine_ls_shift/su_mean 0.000
_refine_ls_structure_factor_coef Fsqd
_refine_ls_weighting_details 'w=1/[\s^2^(Fo^2^)+(0.1789P)^2^] where P=(Fo^2^+2Fc^2^)/3'
_refine_ls_weighting_scheme calc
_refine_ls_wR_factor_gt 0.1930
_refine_ls_wR_factor_ref 0.2118
_reflns_Friedel_coverage 0.951
_reflns_Friedel_fraction_full 1.000
_reflns_Friedel_fraction_max 0.974
_reflns_number_gt 9199
_reflns_number_total 10673
_reflns_threshold_expression 'I > 2\s(I)'
_cod_data_source_file c9cc09944a2.cif
_cod_data_source_block exp_3690
_cod_depositor_comments 'Adding full bibliography for 7125931.cif.'
_cod_original_cell_volume 3652.80(12)
_cod_database_code 7125931
_shelx_shelxl_version_number 2014/7
_chemical_oxdiff_formula 'V O C N O F B I'
_shelx_space_group_comment
;
The symmetry employed for this shelxl refinement is uniquely defined
by the following loop, which should always be used as a source of
symmetry information in preference to the above space-group names.
They are only intended as comments.
;
_shelx_estimated_absorpt_t_max 0.237
_shelx_estimated_absorpt_t_min 0.107
_reflns_odcompleteness_completeness 99.95
_reflns_odcompleteness_iscentric 1
_reflns_odcompleteness_theta 64.99
_olex2_refinement_description
;
1. Twinned data refinement
 Scales: 0.367(14)
 0.633(14)
2. Fixed Uiso
 At 1.2 times of:
  All C(H) groups, All C(H,H) groups, All C(H,H,H,H) groups
 At 1.5 times of:
  All C(H,H,H) groups, All O(H) groups, All O(H,H) groups
3. Restrained distances
 O21B-C49 = O21A-C49 = O20B-C58 = O20A-C58
 1.45 with sigma of 0.02
4. Uiso/Uaniso restraints and constraints
Uanis(O21A) \\sim Ueq, Uanis(O21B) \\sim Ueq: with sigma of 0.01 and sigma for
terminal atoms of 0.02
Uanis(O20B) \\sim Ueq, Uanis(O20A) \\sim Ueq: with sigma of 0.01 and sigma for
terminal atoms of 0.02
Uanis(N25) \\sim Ueq, Uanis(N32) \\sim Ueq, Uanis(C15) \\sim Ueq, Uanis(C3)
\\sim Ueq, Uanis(N30) \\sim Ueq, Uanis(N64) \\sim Ueq, Uanis(C6) \\sim Ueq:
with sigma of 0.01 and sigma for terminal atoms of 0.02
Uanis(C37) \\sim Ueq, Uanis(C53) \\sim Ueq, Uanis(C55) \\sim Ueq: with sigma of
0.01 and sigma for terminal atoms of 0.02
5. Others
 Fixed Sof: H49A(0.6) H49B(0.6) H1(0.4) H2(0.4) O21A(0.75) H21A(0.75)
 O20B(0.5) H20B(0.5) H58A(0.5) H58B(0.5) H3(0.5) H4(0.5) O20A(0.5) H20A(0.5)
 O21B(0.25) H21B(0.25)
6.a Free rotating group:
 O23(H23A,H23B), O22(H22B,H22A)
6.b Secondary CH2 refined with riding coordinates:
 C45(H45A,H45B), C20(H0aa,H2ba), C44(H44A,H44B), C21(H4ba,H3ba), C19(H19A,
 H19B), C43(H43A,H43B), C46(H46A,H46B), C52(H52B,H52A), C22(H1ba,H0ba),
 C54(H54B,H54A), C55(H55B,H55A), C53(H53A,H53B), C51(H50A,H50B), C49(H49A,H49B),
  C49(H1,H2), C47(H47A,H47B), C57(H57B,H57A), C23(H2aa,H3aa), C58(H58A,H58B),
 C58(H3,H4)
6.c Aromatic/amide H refined with riding coordinates:
 C40(H40), C17(H17), C18(H18), C41(H41), C39(H39), C15(H15), C38(H38), C16(H16)
6.d Tetrahedral OH refined with riding coordinates:
 O21A(H21A), O20B(H20B), O21B(H21B)
6.e Idealised Me refined as rotating group:
 C48(H48A,H48C,H48B), C24(H24C,H24B,H24A), C12(H12C,H12B,H12A), C13(H13C,H13B,
 H13A), C36(H9aa,H7aa,H8aa), C37(H36B,H36A,H36C), C10(H10A,H10C,H10B), C11(H11C,
 H11A,H11B), C35(H35B,H35C,H35A), C34(H34C,H34B,H34A)
6.f Idealised tetrahedral OH refined as rotating group:
 O20A(H20A)
;
_olex2_date_sample_data_collection 2019-01-13
_olex2_submission_special_instructions 'No special instructions were received'
_oxdiff_exptl_absorpt_empirical_details
;
Empirical correction (ABSPACK) includes:
- Absorption correction using spherical harmonics
- Frame scaling
;
_oxdiff_exptl_absorpt_empirical_full_max 1.979
_oxdiff_exptl_absorpt_empirical_full_min 0.641

loop_
_space_group_symop_operation_xyz
'x, y, z'
'-x, y+1/2, -z'

loop_
_atom_site_label
_atom_site_type_symbol
_atom_site_fract_x
_atom_site_fract_y
_atom_site_fract_z
_atom_site_U_iso_or_equiv
_atom_site_adp_type
_atom_site_occupancy
_atom_site_site_symmetry_order
_atom_site_calc_flag
_atom_site_refinement_flags_posn
_atom_site_refinement_flags_adp
_atom_site_refinement_flags_occupancy
_atom_site_disorder_assembly
_atom_site_disorder_group
I2 I 0.69029(10) 0.48090(5) 0.11072(7) 0.0334(3) Uani 1 1 d . . . . .
I3 I 0.19731(11) 0.14118(7) 0.12195(7) 0.0453(3) Uani 1 1 d . . . . .
I1 I 0.12532(12) 0.83645(5) -0.17966(8) 0.0398(3) Uani 1 1 d . . . . .
I4 I -0.37269(19) -0.21243(8) -0.17731(12) 0.0673(5) Uani 1 1 d . . . . .
V2 V 0.4600(2) 1.02999(10) -0.45640(15) 0.0187(5) Uani 1 1 d . . . . .
V4 V 0.2798(2) 1.12702(10) -0.39894(15) 0.0190(5) Uani 1 1 d . . . . .
V1 V 0.2235(2) 0.98201(11) -0.58682(15) 0.0204(5) Uani 1 1 d . . . . .
V5 V 0.0427(2) 1.07886(10) -0.52897(15) 0.0181(4) Uani 1 1 d . . . . .
V6 V 0.3395(2) 1.10421(11) -0.59867(15) 0.0207(5) Uani 1 1 d . . . . .
V3 V 0.1621(2) 1.00515(11) -0.38614(16) 0.0210(5) Uani 1 1 d . . . . .
O13 O 0.0911(9) 1.1438(4) -0.4503(7) 0.0199(19) Uani 1 1 d . . . . .
O18 O 0.4098(9) 0.9657(5) -0.5333(7) 0.024(2) Uani 1 1 d . . . . .
O14 O 0.0040(10) 1.0326(5) -0.4455(7) 0.021(2) Uani 1 1 d . . . . .
O17 O 0.4985(10) 1.0771(5) -0.5422(8) 0.027(2) Uani 1 1 d . . . . .
O19 O 0.3496(9) 0.9814(5) -0.3744(7) 0.025(2) Uani 1 1 d . . . . .
O11 O 0.4346(10) 1.0927(5) -0.3810(7) 0.024(2) Uani 1 1 d . . . . .
F1 F 0.5352(10) 0.7358(5) 0.0583(7) 0.033(2) Uani 1 1 d . . . . .
O16 O 0.1557(9) 1.1279(5) -0.6115(6) 0.021(2) Uani 1 1 d . . . . .
F4 F 0.0414(12) -0.1152(6) 0.0705(8) 0.048(3) Uani 1 1 d . . . . .
O8 O 0.3162(10) 1.0381(6) -0.6519(7) 0.027(2) Uani 1 1 d . . . . .
O12 O 0.0694(10) 1.0183(5) -0.6051(7) 0.024(2) Uani 1 1 d . . . . .
O10 O 0.1853(10) 1.0712(5) -0.3343(7) 0.024(2) Uani 1 1 d . . . . .
O4 O 0.6021(11) 1.0039(5) -0.4237(7) 0.029(2) Uani 1 1 d . . . . .
O6 O 0.2830(12) 1.1837(5) -0.3391(7) 0.027(2) Uani 1 1 d . . . . .
F3 F -0.1418(12) -0.0728(6) 0.1254(7) 0.050(3) Uani 1 1 d . . . . .
O5 O -0.0980(10) 1.1055(4) -0.5615(6) 0.020(2) Uani 1 1 d . . . . .
O7 O 0.3399(11) 1.1643(5) -0.5010(7) 0.024(2) Uani 1 1 d . . . . .
O9 O 0.1614(10) 0.9452(5) -0.4848(7) 0.023(2) Uani 1 1 d . . . . .
O3 O 0.2167(10) 0.9262(5) -0.6454(7) 0.028(2) Uani 1 1 d . . . . .
F2 F 0.3523(11) 0.6948(5) 0.1158(6) 0.034(2) Uani 1 1 d . . . . .
O2 O 0.3997(11) 1.1481(6) -0.6674(8) 0.033(2) Uani 1 1 d . . . . .
O1 O 0.0988(10) 0.9620(5) -0.3189(8) 0.028(2) Uani 1 1 d . . . . .
N23 N -0.0025(12) -0.0117(8) 0.0412(8) 0.034(4) Uani 1 1 d . . . . .
C9 C 0.5707(15) 0.6036(8) 0.0821(9) 0.024(3) Uani 1 1 d . . . . .
N25 N -0.2277(10) 0.1043(5) -0.3051(7) 0.015(2) Uani 1 1 d . U . . .
C4 C 0.3149(15) 0.6771(8) -0.1003(10) 0.024(3) Uani 1 1 d . . . . .
C33 C 0.0812(15) 0.0177(9) 0.0920(10) 0.031(4) Uani 1 1 d . . . . .
C32 C 0.0856(14) 0.0755(8) 0.0649(10) 0.025(3) Uani 1 1 d . . . . .
O15 O 0.2505(10) 1.0549(5) -0.4916(6) 0.0159(16) Uani 1 1 d . . . . .
N30 N 0.4892(12) 0.6344(5) 0.0292(7) 0.018(2) Uani 1 1 d . U . . .
C8 C 0.5808(15) 0.5470(6) 0.0518(9) 0.021(3) Uani 1 1 d . . . . .
N32 N 0.2730(12) 0.5139(5) -0.3118(7) 0.018(2) Uani 1 1 d . U . . .
C45 C -0.3755(15) 0.2267(7) -0.3175(10) 0.023(3) Uani 1 1 d . . . . .
H45A H -0.4528 0.2249 -0.3554 0.027 Uiso 1 1 calc R . . . .
H45B H -0.3924 0.2016 -0.2699 0.027 Uiso 1 1 calc R . . . .
C20 C 0.2537(13) 0.4120(6) -0.3644(9) 0.019(3) Uani 1 1 d . . . . .
H0AA H 0.3295 0.4064 -0.3261 0.023 Uiso 1 1 calc R . . . .
H2BA H 0.2696 0.3894 -0.4146 0.023 Uiso 1 1 calc R . . . .
C44 C -0.2507(17) 0.2041(7) -0.3633(10) 0.028(3) Uani 1 1 d . . . . .
H44A H -0.2419 0.2252 -0.4157 0.034 Uiso 1 1 calc R . . . .
H44B H -0.1714 0.2115 -0.3288 0.034 Uiso 1 1 calc R . . . .
C40 C -0.0956(13) 0.0916(6) -0.2854(10) 0.020(3) Uani 1 1 d . . . . .
H40 H -0.0292 0.1048 -0.3203 0.024 Uiso 1 1 calc R . . . .
C21 C 0.1289(16) 0.3891(7) -0.3236(10) 0.025(3) Uani 1 1 d . . . . .
H4BA H 0.1051 0.4155 -0.2788 0.030 Uiso 1 1 calc R . . . .
H3BA H 0.0560 0.3891 -0.3649 0.030 Uiso 1 1 calc R . . . .
C17 C 0.3983(14) 0.5270(7) -0.2933(8) 0.018(2) Uani 1 1 d . . . . .
H17 H 0.4659 0.5129 -0.3265 0.022 Uiso 1 1 calc R . . . .
C19 C 0.2445(14) 0.4760(7) -0.3877(9) 0.023(3) Uani 1 1 d . . . . .
H19A H 0.3082 0.4847 -0.4306 0.028 Uiso 1 1 calc R . . . .
H19B H 0.1558 0.4845 -0.4104 0.028 Uiso 1 1 calc R . . . .
C31 C 0.0043(16) 0.0817(9) -0.0076(11) 0.032(4) Uani 1 1 d . . . . .
C7 C 0.4939(13) 0.5410(7) -0.0180(9) 0.022(3) Uani 1 1 d . . . . .
C43 C -0.2622(14) 0.1379(6) -0.3815(8) 0.020(3) Uani 1 1 d . . . . .
H43A H -0.3526 0.1287 -0.4003 0.024 Uiso 1 1 calc R . . . .
H43B H -0.2023 0.1274 -0.4258 0.024 Uiso 1 1 calc R . . . .
B1 B 0.4306(17) 0.6959(7) 0.0462(10) 0.021(3) Uani 1 1 d . . . . .
B2 B -0.0576(19) -0.0738(11) 0.0565(12) 0.036(5) Uani 1 1 d . . . . .
C48 C -0.4666(18) 0.3761(8) -0.2159(10) 0.031(3) Uani 1 1 d . . . . .
H48A H -0.4056 0.3749 -0.1685 0.046 Uiso 1 1 calc GR . . . .
H48C H -0.5514 0.3906 -0.1986 0.046 Uiso 1 1 calc GR . . . .
H48B H -0.4319 0.4016 -0.2580 0.046 Uiso 1 1 calc GR . . . .
C25 C -0.201(2) -0.1442(10) -0.0389(16) 0.048(5) Uani 1 1 d . . . . .
C1 C 0.2940(16) 0.7664(6) -0.0467(9) 0.022(3) Uani 1 1 d . . . . .
C3 C 0.2412(15) 0.7116(7) -0.1619(10) 0.025(3) Uani 1 1 d . U . . .
C27 C -0.2430(19) -0.0884(8) -0.1521(12) 0.035(4) Uani 1 1 d . . . . .
C28 C -0.1702(17) -0.0557(8) -0.0933(10) 0.029(3) Uani 1 1 d . . . . .
C18 C 0.4297(13) 0.5621(6) -0.2239(9) 0.019(3) Uani 1 1 d . . . . .
H18 H 0.5181 0.5723 -0.2121 0.023 Uiso 1 1 calc R . . . .
C24 C 0.031(2) 0.2426(8) -0.2160(12) 0.036(4) Uani 1 1 d . . . . .
H24C H 0.0706 0.2167 -0.2559 0.054 Uiso 1 1 calc GR . . . .
H24B H -0.0539 0.2275 -0.2005 0.054 Uiso 1 1 calc GR . . . .
H24A H 0.0888 0.2453 -0.1670 0.054 Uiso 1 1 calc GR . . . .
C41 C -0.0613(15) 0.0599(7) -0.2154(9) 0.024(3) Uani 1 1 d . . . . .
H41 H 0.0277 0.0512 -0.2030 0.029 Uiso 1 1 calc R . . . .
C46 C -0.3549(15) 0.2901(7) -0.2871(10) 0.026(3) Uani 1 1 d . . . . .
H46A H -0.3270 0.3141 -0.3336 0.031 Uiso 1 1 calc R . . . .
H46B H -0.2845 0.2910 -0.2442 0.031 Uiso 1 1 calc R . . . .
C52 C 0.3802(14) 0.9225(7) -0.3609(9) 0.023(3) Uani 1 1 d . . . . .
H52B H 0.3273 0.9076 -0.3156 0.027 Uiso 1 1 calc R . . . .
H52A H 0.4736 0.9189 -0.3442 0.027 Uiso 1 1 calc R . . . .
C22 C 0.1444(15) 0.3282(7) -0.2882(10) 0.026(3) Uani 1 1 d . . . . .
H1BA H 0.2110 0.3289 -0.2429 0.032 Uiso 1 1 calc R . . . .
H0BA H 0.1768 0.3025 -0.3316 0.032 Uiso 1 1 calc R . . . .
C2 C 0.2246(19) 0.7668(7) -0.1254(12) 0.034(4) Uani 1 1 d . . . . .
N64 N 0.3459(13) 0.7140(6) -0.0314(8) 0.024(3) Uani 1 1 d . U . . .
C54 C 0.1215(16) 1.1876(7) -0.6228(10) 0.026(3) Uani 1 1 d . . . . .
H54B H 0.0272 1.1900 -0.6378 0.032 Uiso 1 1 calc R . . . .
H54A H 0.1706 1.2029 -0.6694 0.032 Uiso 1 1 calc R . . . .
C39 C -0.3257(16) 0.0865(6) -0.2544(9) 0.023(3) Uani 1 1 d . . . . .
H39 H -0.4146 0.0952 -0.2675 0.028 Uiso 1 1 calc R . . . .
N70 N -0.1437(15) -0.0913(7) -0.0231(10) 0.036(3) Uani 1 1 d . . . . .
C15 C 0.1952(12) 0.5654(6) -0.1939(7) 0.013(2) Uani 1 1 d . U . . .
H15 H 0.1249 0.5768 -0.1607 0.016 Uiso 1 1 calc R . . . .
C38 C -0.2905(13) 0.0546(7) -0.1813(9) 0.021(3) Uani 1 1 d . . . . .
H38 H -0.3571 0.0429 -0.1454 0.025 Uiso 1 1 calc R . . . .
C26 C -0.263(2) -0.1439(9) -0.1168(16) 0.045(5) Uani 1 1 d . . . . .
C16 C 0.1721(13) 0.5326(7) -0.2641(9) 0.020(3) Uani 1 1 d . . . . .
H16 H 0.0848 0.5228 -0.2795 0.024 Uiso 1 1 calc R . . . .
C5 C 0.3585(14) 0.6187(7) -0.1002(9) 0.020(3) Uani 1 1 d . . . . .
C55 C 0.0646(14) 1.2026(6) -0.4730(10) 0.021(3) Uani 1 1 d . U . . .
H55B H 0.0830 1.2274 -0.4247 0.025 Uiso 1 1 calc R . . . .
H55A H -0.0296 1.2064 -0.4878 0.025 Uiso 1 1 calc R . . . .
C50 C 0.3526(16) 0.8857(7) -0.4399(11) 0.027(3) Uani 1 1 d . . . . .
C53 C 0.4394(14) 0.9055(6) -0.5118(10) 0.025(3) Uani 1 1 d . U . . .
H53A H 0.5329 0.9019 -0.4952 0.030 Uiso 1 1 calc R . . . .
H53B H 0.4226 0.8807 -0.5603 0.030 Uiso 1 1 calc R . . . .
C14 C 0.3293(12) 0.5819(6) -0.1721(8) 0.014(2) Uani 1 1 d . . . . .
C29 C -0.1274(15) 0.0019(7) -0.0891(10) 0.026(3) Uani 1 1 d . . . . .
C56 C 0.1484(14) 1.2252(8) -0.5484(9) 0.025(3) Uani 1 1 d . . . . .
C6 C 0.4416(13) 0.5974(6) -0.0336(8) 0.016(2) Uani 1 1 d . U . . .
C30 C -0.0495(15) 0.0249(9) -0.0232(9) 0.029(3) Uani 1 1 d . . . . .
C42 C -0.1625(17) 0.0408(8) -0.1622(9) 0.031(3) Uani 1 1 d . . . . .
C51 C 0.203(2) 0.8884(7) -0.4645(12) 0.035(4) Uani 1 1 d . . . . .
H50A H 0.1862 0.8630 -0.5122 0.042 Uiso 1 1 calc R . . . .
H50B H 0.1519 0.8740 -0.4182 0.042 Uiso 1 1 calc R . . . .
C49 C 0.397(2) 0.8229(7) -0.4158(15) 0.050(6) Uani 1 1 d D . . . .
H49A H 0.4921 0.8222 -0.4031 0.060 Uiso 0.6 1 calc R . P A 1
H49B H 0.3508 0.8101 -0.3663 0.060 Uiso 0.6 1 calc R . P A 1
H1 H 0.4176 0.8025 -0.4672 0.060 Uiso 0.4 1 calc R . P B 2
H2 H 0.4796 0.8260 -0.3830 0.060 Uiso 0.4 1 calc R . P B 2
O21A O 0.367(2) 0.7859(7) -0.4817(11) 0.041(4) Uani 0.75 1 d D U P C 1
H21A H 0.3681 0.7520 -0.4650 0.062 Uiso 0.75 1 calc R . P C 1
C47 C -0.4836(15) 0.3158(7) -0.2513(10) 0.027(3) Uani 1 1 d . . . . .
H47A H -0.5521 0.3168 -0.2955 0.033 Uiso 1 1 calc R . . . .
H47B H -0.5145 0.2901 -0.2076 0.033 Uiso 1 1 calc R . . . .
C57 C 0.2980(14) 1.2226(7) -0.5199(11) 0.028(3) Uani 1 1 d . . . . .
H57B H 0.3523 1.2382 -0.5640 0.033 Uiso 1 1 calc R . . . .
H57A H 0.3117 1.2469 -0.4705 0.033 Uiso 1 1 calc R . . . .
O20B O 0.119(3) 1.3245(11) -0.5008(17) 0.046(7) Uani 0.5 1 d D U P D 1
H20B H 0.1438 1.3564 -0.5177 0.070 Uiso 0.5 1 calc R . P D 1
C23 C 0.0134(16) 0.3031(7) -0.2550(10) 0.026(3) Uani 1 1 d . . . . .
H2AA H -0.0211 0.3295 -0.2132 0.032 Uiso 1 1 calc R . . . .
H3AA H -0.0521 0.3007 -0.3008 0.032 Uiso 1 1 calc R . . . .
C58 C 0.1049(16) 1.2869(7) -0.5667(12) 0.039(5) Uani 1 1 d D . . . .
H58A H 0.1562 1.3018 -0.6128 0.047 Uiso 0.5 1 calc R . P D 1
H58B H 0.0118 1.2864 -0.5850 0.047 Uiso 0.5 1 calc R . P D 1
H3 H 0.0159 1.2864 -0.5922 0.047 Uiso 0.5 1 calc R . P D 2
H4 H 0.1009 1.3085 -0.5145 0.047 Uiso 0.5 1 calc R . P D 2
O23 O 0.3319(12) 0.6749(6) -0.4300(8) 0.033(3) Uani 1 1 d . . . . .
H23A H 0.2636 0.6533 -0.4377 0.050 Uiso 1 1 d G . . . .
H23B H 0.3857 0.6586 -0.3953 0.050 Uiso 1 1 d G . . . .
O22 O 0.1685(12) 1.4318(5) -0.5671(8) 0.030(2) Uani 1 1 d . . . . .
H22B H 0.2323 1.4525 -0.5850 0.045 Uiso 1 1 d G . . . .
H22A H 0.1931 1.3963 -0.5633 0.045 Uiso 1 1 d G . . . .
C12 C 0.4632(17) 0.4828(8) -0.0611(9) 0.029(3) Uani 1 1 d . . . . .
H12C H 0.5281 0.4755 -0.1030 0.043 Uiso 1 1 calc GR . . . .
H12B H 0.3758 0.4844 -0.0872 0.043 Uiso 1 1 calc GR . . . .
H12A H 0.4664 0.4519 -0.0203 0.043 Uiso 1 1 calc GR . . . .
C13 C 0.6428(15) 0.6312(8) 0.1550(9) 0.026(3) Uani 1 1 d . . . . .
H13C H 0.7105 0.6570 0.1351 0.039 Uiso 1 1 calc GR . . . .
H13B H 0.6836 0.6013 0.1893 0.039 Uiso 1 1 calc GR . . . .
H13A H 0.5808 0.6530 0.1875 0.039 Uiso 1 1 calc GR . . . .
C36 C -0.0257(18) 0.1385(9) -0.0508(10) 0.035(4) Uani 1 1 d . . . . .
H9AA H -0.0228 0.1697 -0.0106 0.053 Uiso 1 1 calc GR . . . .
H7AA H -0.1130 0.1367 -0.0771 0.053 Uiso 1 1 calc GR . . . .
H8AA H 0.0394 0.1455 -0.0927 0.053 Uiso 1 1 calc GR . . . .
C37 C 0.1511(17) -0.0115(10) 0.1658(9) 0.037(4) Uani 1 1 d . U . . .
H36B H 0.0892 -0.0363 0.1939 0.055 Uiso 1 1 calc GR . . . .
H36A H 0.1844 0.0178 0.2041 0.055 Uiso 1 1 calc GR . . . .
H36C H 0.2240 -0.0346 0.1465 0.055 Uiso 1 1 calc GR . . . .
C10 C 0.303(2) 0.8155(8) 0.0133(13) 0.042(5) Uani 1 1 d . . . . .
H10A H 0.3867 0.8355 0.0071 0.063 Uiso 1 1 calc GR . . . .
H10C H 0.2981 0.8007 0.0695 0.063 Uiso 1 1 calc GR . . . .
H10B H 0.2311 0.8423 0.0024 0.063 Uiso 1 1 calc GR . . . .
C11 C 0.194(2) 0.6953(8) -0.2454(10) 0.038(4) Uani 1 1 d . . . . .
H11C H 0.2565 0.6690 -0.2698 0.056 Uiso 1 1 calc GR . . . .
H11A H 0.1854 0.7298 -0.2796 0.056 Uiso 1 1 calc GR . . . .
H11B H 0.1086 0.6765 -0.2421 0.056 Uiso 1 1 calc GR . . . .
C35 C -0.283(2) -0.0730(9) -0.2403(14) 0.042(4) Uani 1 1 d . . . . .
H35B H -0.3690 -0.0547 -0.2412 0.063 Uiso 1 1 calc GR . . . .
H35C H -0.2864 -0.1079 -0.2738 0.063 Uiso 1 1 calc GR . . . .
H35A H -0.2184 -0.0465 -0.2627 0.063 Uiso 1 1 calc GR . . . .
C34 C -0.194(3) -0.1944(11) 0.0221(15) 0.054(6) Uani 1 1 d . . . . .
H34C H -0.1141 -0.1914 0.0561 0.081 Uiso 1 1 calc GR . . . .
H34B H -0.1940 -0.2307 -0.0083 0.081 Uiso 1 1 calc GR . . . .
H34A H -0.2704 -0.1932 0.0573 0.081 Uiso 1 1 calc GR . . . .
O20A O 0.191(2) 1.3152(11) -0.6197(15) 0.034(5) Uani 0.5 1 d D U P D 2
H20A H 0.1903 1.3504 -0.6096 0.050 Uiso 0.5 1 calc GR . P D 2
O21B O 0.311(4) 0.788(2) -0.372(3) 0.035(10) Uani 0.25 1 d D U P C 2
H21B H 0.3537 0.7693 -0.3355 0.052 Uiso 0.25 1 calc R . P C 2

loop_
_atom_site_aniso_label
_atom_site_aniso_U_11
_atom_site_aniso_U_22
_atom_site_aniso_U_33
_atom_site_aniso_U_23
_atom_site_aniso_U_13
_atom_site_aniso_U_12
I2 0.0332(5) 0.0322(5) 0.0343(5) 0.0045(4) -0.0089(4) 0.0056(4)
I3 0.0311(5) 0.0698(9) 0.0345(5) 0.0001(6) -0.0101(4) -0.0060(5)
I1 0.0460(6) 0.0311(5) 0.0413(6) 0.0019(5) -0.0189(5) 0.0060(5)
I4 0.0774(11) 0.0567(10) 0.0663(10) 0.0103(8) -0.0257(9) -0.0158(8)
V2 0.0137(10) 0.0183(11) 0.0238(11) -0.0059(9) -0.0048(8) 0.0007(8)
V4 0.0175(10) 0.0177(11) 0.0215(10) -0.0065(9) -0.0066(8) 0.0007(8)
V1 0.0171(10) 0.0192(10) 0.0245(11) -0.0098(10) -0.0082(8) 0.0037(8)
V5 0.0151(10) 0.0159(10) 0.0229(10) -0.0040(9) -0.0059(8) 0.0001(8)
V6 0.0174(10) 0.0216(11) 0.0230(11) -0.0026(9) -0.0028(8) 0.0002(8)
V3 0.0174(10) 0.0203(11) 0.0252(11) -0.0006(9) -0.0032(8) -0.0006(8)
O13 0.012(4) 0.015(5) 0.032(5) -0.007(4) -0.003(3) 0.006(3)
O18 0.013(4) 0.019(5) 0.040(6) -0.009(4) -0.004(4) 0.009(3)
O14 0.019(4) 0.016(5) 0.029(5) -0.003(4) -0.005(4) -0.003(4)
O17 0.016(4) 0.023(5) 0.043(6) -0.009(5) 0.002(4) -0.001(4)
O19 0.020(5) 0.021(5) 0.031(5) -0.003(4) -0.014(4) -0.003(4)
O11 0.015(4) 0.027(5) 0.029(5) -0.010(4) -0.006(4) -0.003(4)
F1 0.037(5) 0.029(5) 0.033(5) -0.010(4) -0.014(4) -0.007(4)
O16 0.018(4) 0.020(5) 0.024(5) -0.006(4) -0.003(4) 0.004(4)
F4 0.049(7) 0.052(7) 0.043(6) 0.020(6) -0.010(5) 0.023(5)
O8 0.017(5) 0.039(6) 0.024(5) -0.006(5) -0.006(4) 0.000(4)
O12 0.017(4) 0.025(5) 0.030(5) -0.009(4) -0.010(4) -0.002(4)
O10 0.019(4) 0.028(5) 0.024(5) -0.007(4) -0.002(4) 0.010(4)
O4 0.028(5) 0.026(5) 0.032(5) -0.008(5) -0.004(4) -0.008(4)
O6 0.037(6) 0.023(5) 0.020(5) -0.013(4) -0.012(4) 0.004(4)
F3 0.049(6) 0.065(8) 0.037(6) 0.029(6) 0.011(5) 0.006(6)
O5 0.022(5) 0.015(5) 0.024(5) -0.004(4) -0.005(4) 0.001(4)
O7 0.028(5) 0.019(5) 0.026(5) -0.003(4) -0.007(4) -0.006(4)
O9 0.014(4) 0.021(5) 0.035(6) -0.004(4) -0.004(4) -0.005(4)
O3 0.020(5) 0.036(6) 0.028(5) -0.017(5) -0.006(4) 0.005(4)
F2 0.044(6) 0.040(6) 0.018(4) 0.001(4) -0.004(4) 0.012(4)
O2 0.027(5) 0.039(6) 0.034(6) -0.003(5) 0.002(4) 0.000(5)
O1 0.020(5) 0.024(5) 0.040(6) 0.008(5) -0.008(4) -0.002(4)
N23 0.020(6) 0.061(10) 0.022(6) 0.020(7) 0.001(5) 0.020(6)
C9 0.023(7) 0.037(8) 0.012(6) -0.002(6) -0.007(5) 0.007(6)
N25 0.008(4) 0.016(5) 0.020(5) 0.003(4) -0.002(4) 0.003(4)
C4 0.023(7) 0.029(8) 0.021(6) -0.008(6) 0.007(5) -0.005(6)
C33 0.023(7) 0.046(10) 0.022(7) 0.016(7) -0.002(5) 0.009(6)
C32 0.016(6) 0.035(8) 0.025(7) 0.001(6) 0.007(5) 0.001(5)
O15 0.014(3) 0.022(4) 0.012(4) 0.003(3) -0.003(3) -0.001(3)
N30 0.021(5) 0.021(5) 0.011(4) -0.005(4) -0.003(4) 0.002(4)
C8 0.028(7) 0.017(6) 0.018(6) 0.006(5) -0.007(5) 0.007(5)
N32 0.027(5) 0.015(5) 0.011(4) 0.002(4) -0.008(4) 0.002(4)
C45 0.023(7) 0.018(7) 0.027(7) 0.006(6) 0.000(5) 0.000(5)
C20 0.016(6) 0.019(6) 0.021(6) -0.002(5) -0.002(5) 0.004(5)
C44 0.032(8) 0.024(8) 0.029(7) 0.002(6) -0.010(6) 0.004(6)
C40 0.015(6) 0.013(6) 0.032(7) 0.006(5) -0.004(5) 0.001(4)
C21 0.029(7) 0.020(7) 0.026(7) -0.001(6) 0.003(6) 0.002(5)
C17 0.021(6) 0.025(7) 0.010(5) 0.003(5) 0.000(4) -0.005(5)
C19 0.023(7) 0.027(7) 0.019(6) -0.010(6) -0.010(5) 0.000(6)
C31 0.017(6) 0.051(10) 0.028(7) 0.007(7) 0.003(5) 0.002(6)
C7 0.012(6) 0.026(7) 0.026(7) -0.005(6) -0.013(5) -0.002(5)
C43 0.028(7) 0.015(6) 0.016(6) -0.001(5) -0.002(5) -0.001(5)
B1 0.026(8) 0.021(7) 0.015(6) -0.005(6) -0.010(6) 0.011(6)
B2 0.028(8) 0.056(13) 0.023(8) 0.019(8) 0.003(7) 0.016(8)
C48 0.036(9) 0.029(8) 0.027(7) -0.008(7) -0.008(6) 0.009(6)
C25 0.042(11) 0.043(11) 0.059(13) 0.008(10) -0.003(9) 0.003(8)
C1 0.034(8) 0.011(6) 0.021(6) -0.006(5) -0.014(6) 0.004(5)
C3 0.029(6) 0.025(7) 0.020(6) 0.005(5) -0.018(5) -0.001(5)
C27 0.041(9) 0.030(9) 0.035(9) 0.001(7) 0.000(7) 0.005(7)
C28 0.031(8) 0.029(8) 0.026(7) 0.013(7) -0.005(6) 0.008(6)
C18 0.012(5) 0.022(7) 0.023(6) -0.007(5) -0.003(5) 0.002(5)
C24 0.043(10) 0.025(8) 0.040(9) -0.003(7) 0.003(8) -0.002(7)
C41 0.024(7) 0.023(7) 0.024(7) 0.010(6) -0.004(5) 0.009(5)
C46 0.028(7) 0.020(7) 0.028(7) -0.001(6) -0.006(6) 0.007(6)
C52 0.023(7) 0.020(7) 0.025(7) 0.001(5) -0.003(5) -0.002(5)
C22 0.028(7) 0.023(8) 0.029(7) -0.012(6) 0.001(6) 0.005(6)
C2 0.044(9) 0.018(7) 0.039(9) 0.006(7) -0.015(7) 0.002(6)
N64 0.028(6) 0.027(6) 0.018(5) -0.006(5) -0.010(4) 0.003(5)
C54 0.033(8) 0.019(7) 0.027(7) 0.004(6) 0.001(6) 0.000(6)
C39 0.033(8) 0.018(7) 0.018(6) 0.004(5) 0.001(5) 0.004(5)
N70 0.035(7) 0.036(8) 0.036(7) 0.012(7) -0.002(6) 0.006(6)
C15 0.011(5) 0.016(5) 0.011(5) -0.002(4) -0.007(4) -0.002(4)
C38 0.012(6) 0.031(7) 0.019(6) 0.008(6) -0.003(5) -0.005(5)
C26 0.047(11) 0.028(9) 0.059(12) 0.007(9) -0.002(9) 0.001(7)
C16 0.018(6) 0.022(7) 0.020(6) 0.000(5) 0.000(5) -0.004(5)
C5 0.020(6) 0.022(7) 0.016(6) -0.002(5) -0.001(5) -0.004(5)
C55 0.020(5) 0.011(5) 0.031(6) -0.010(5) -0.005(5) 0.003(4)
C50 0.031(8) 0.015(7) 0.034(8) -0.002(6) -0.018(6) -0.001(5)
C53 0.019(5) 0.016(6) 0.039(7) -0.011(5) -0.011(5) 0.008(5)
C14 0.010(5) 0.015(6) 0.016(5) 0.001(5) -0.003(4) -0.004(4)
C29 0.025(7) 0.024(7) 0.030(7) 0.009(6) -0.009(6) 0.006(5)
C56 0.020(7) 0.033(8) 0.022(6) 0.000(6) -0.002(5) 0.002(5)
C6 0.015(5) 0.023(6) 0.010(5) 0.001(5) -0.004(4) -0.009(4)
C30 0.022(7) 0.051(10) 0.014(6) 0.008(7) 0.001(5) 0.007(6)
C42 0.036(8) 0.041(9) 0.015(6) 0.008(6) 0.006(6) 0.003(7)
C51 0.049(10) 0.016(7) 0.039(9) -0.007(6) -0.002(7) -0.001(6)
C49 0.045(10) 0.014(8) 0.090(17) 0.004(9) -0.019(10) 0.012(7)
O21A 0.059(10) 0.018(7) 0.046(9) -0.009(7) -0.010(8) -0.006(7)
C47 0.027(7) 0.028(8) 0.026(7) 0.002(6) -0.002(6) 0.007(6)
C57 0.019(7) 0.025(7) 0.038(8) -0.008(6) -0.011(6) -0.009(5)
O20B 0.048(13) 0.033(12) 0.057(14) -0.002(11) -0.021(11) 0.000(10)
C23 0.037(8) 0.015(7) 0.028(7) -0.006(6) 0.000(6) 0.003(6)
C58 0.027(8) 0.021(8) 0.069(13) -0.001(8) -0.019(8) 0.005(6)
O23 0.032(6) 0.025(6) 0.042(7) -0.006(5) -0.001(5) 0.003(4)
O22 0.031(5) 0.025(6) 0.033(6) 0.003(5) -0.009(5) 0.005(4)
C12 0.045(9) 0.024(7) 0.017(6) -0.003(6) -0.009(6) 0.003(7)
C13 0.026(7) 0.038(9) 0.015(6) -0.004(6) -0.007(5) 0.005(6)
C36 0.036(8) 0.043(10) 0.026(7) 0.002(7) -0.003(6) -0.006(7)
C37 0.037(8) 0.061(11) 0.011(5) 0.009(7) -0.012(5) 0.016(8)
C10 0.067(13) 0.016(7) 0.043(10) -0.012(7) -0.014(9) 0.001(8)
C11 0.066(12) 0.025(8) 0.020(7) -0.007(6) -0.027(8) 0.005(7)
C35 0.048(10) 0.029(9) 0.048(11) -0.003(8) -0.020(8) 0.005(7)
C34 0.062(13) 0.047(13) 0.054(12) 0.023(11) -0.002(10) 0.008(10)
O20A 0.044(11) 0.027(10) 0.031(10) 0.016(9) 0.005(9) 0.005(9)
O21B 0.031(17) 0.034(19) 0.040(19) -0.005(16) -0.005(15) 0.002(15)

loop_
_atom_type_symbol
_atom_type_description
_atom_type_scat_dispersion_real
_atom_type_scat_dispersion_imag
_atom_type_scat_source
C C 0.0181 0.0091 'International Tables Vol C Tables 4.2.6.8 and 6.1.1.4'
H H 0.0000 0.0000 'International Tables Vol C Tables 4.2.6.8 and 6.1.1.4'
B B 0.0090 0.0039 'International Tables Vol C Tables 4.2.6.8 and 6.1.1.4'
F F 0.0727 0.0534 'International Tables Vol C Tables 4.2.6.8 and 6.1.1.4'
I I -0.3257 6.8362 'International Tables Vol C Tables 4.2.6.8 and 6.1.1.4'
N N 0.0311 0.0180 'International Tables Vol C Tables 4.2.6.8 and 6.1.1.4'
O O 0.0492 0.0322 'International Tables Vol C Tables 4.2.6.8 and 6.1.1.4'
V V 0.0687 2.1097 'International Tables Vol C Tables 4.2.6.8 and 6.1.1.4'

loop_
_geom_angle_atom_site_label_1
_geom_angle_atom_site_label_2
_geom_angle_atom_site_label_3
_geom_angle
V4 V2 V6 65.79(8)
O18 V2 V4 126.3(3)
O18 V2 V6 82.1(3)
O18 V2 O19 82.0(5)
O18 V2 O15 79.1(4)
O17 V2 V4 86.2(4)
O17 V2 V6 35.7(3)
O17 V2 O18 91.7(5)
O17 V2 O19 159.9(4)
O17 V2 O11 93.8(5)
O17 V2 O15 82.9(4)
O19 V2 V4 82.4(3)
O19 V2 V6 124.2(3)
O19 V2 O15 77.2(4)
O11 V2 V4 32.7(3)
O11 V2 V6 89.7(3)
O11 V2 O18 157.5(4)
O11 V2 O19 85.5(5)
O11 V2 O15 79.9(4)
O4 V2 V4 134.6(4)
O4 V2 V6 140.4(5)
O4 V2 O18 97.6(5)
O4 V2 O17 105.1(6)
O4 V2 O19 94.6(5)
O4 V2 O11 102.0(5)
O4 V2 O15 171.5(5)
O15 V2 V4 47.4(3)
O15 V2 V6 47.3(2)
V2 V4 V3 65.35(8)
O13 V4 V2 124.2(3)
O13 V4 V3 81.1(3)
O13 V4 O15 76.9(4)
O11 V4 V2 35.6(3)
O11 V4 V3 85.5(4)
O11 V4 O13 159.8(4)
O11 V4 O10 93.6(5)
O11 V4 O7 92.2(5)
O11 V4 O15 82.9(4)
O10 V4 V2 89.0(3)
O10 V4 V3 31.8(3)
O10 V4 O13 82.9(4)
O10 V4 O7 156.0(4)
O10 V4 O15 78.8(4)
O6 V4 V2 140.3(4)
O6 V4 V3 134.5(5)
O6 V4 O13 95.0(5)
O6 V4 O11 105.1(5)
O6 V4 O10 102.6(6)
O6 V4 O7 98.2(6)
O6 V4 O15 171.6(5)
O7 V4 V2 82.3(3)
O7 V4 V3 126.0(3)
O7 V4 O13 83.6(5)
O7 V4 O15 78.9(4)
O15 V4 V2 47.5(3)
O15 V4 V3 47.2(3)
V5 V1 V6 65.07(8)
O18 V1 V5 123.3(3)
O18 V1 V6 81.3(3)
O18 V1 O15 76.5(4)
O8 V1 V5 88.8(4)
O8 V1 V6 32.2(3)
O8 V1 O18 84.1(5)
O8 V1 O9 156.3(5)
O8 V1 O15 79.6(4)
O12 V1 V5 34.8(3)
O12 V1 V6 83.8(4)
O12 V1 O18 158.1(5)
O12 V1 O8 91.8(5)
O12 V1 O9 92.5(5)
O12 V1 O15 81.6(4)
O9 V1 V5 81.6(3)
O9 V1 V6 125.5(3)
O9 V1 O18 83.3(4)
O9 V1 O15 78.0(4)
O3 V1 V5 139.0(4)
O3 V1 V6 135.7(5)
O3 V1 O18 97.0(5)
O3 V1 O8 103.6(6)
O3 V1 O12 104.9(5)
O3 V1 O9 97.8(6)
O3 V1 O15 172.5(5)
O15 V1 V5 47.0(3)
O15 V1 V6 47.6(3)
V1 V5 V3 66.25(8)
O13 V5 V1 126.9(3)
O13 V5 V3 81.8(3)
O13 V5 O16 82.5(4)
O13 V5 O15 78.8(4)
O14 V5 V1 86.4(4)
O14 V5 V3 35.9(3)
O14 V5 O13 91.5(5)
O14 V5 O16 159.9(4)
O14 V5 O12 94.9(5)
O14 V5 O15 82.7(4)
O16 V5 V1 82.0(3)
O16 V5 V3 124.0(3)
O16 V5 O15 77.3(4)
O12 V5 V1 32.8(3)
O12 V5 V3 90.9(3)
O12 V5 O13 157.6(4)
O12 V5 O16 84.1(5)
O12 V5 O15 80.9(4)
O5 V5 V1 134.9(4)
O5 V5 V3 140.5(4)
O5 V5 O13 96.7(4)
O5 V5 O14 105.3(5)
O5 V5 O16 94.6(5)
O5 V5 O12 102.1(5)
O5 V5 O15 171.1(5)
O15 V5 V1 48.3(3)
O15 V5 V3 46.9(3)
V1 V6 V2 65.59(8)
O17 V6 V2 33.2(4)
O17 V6 V1 89.3(4)
O17 V6 O16 157.5(5)
O17 V6 O7 82.9(5)
O17 V6 O15 79.8(5)
O16 V6 V2 126.4(3)
O16 V6 V1 84.2(3)
O16 V6 O7 82.9(4)
O16 V6 O15 79.9(4)
O8 V6 V2 85.7(4)
O8 V6 V1 35.6(4)
O8 V6 O17 92.7(5)
O8 V6 O16 94.4(5)
O8 V6 O7 159.2(5)
O8 V6 O15 83.4(5)
O7 V6 V2 79.5(3)
O7 V6 V1 123.7(3)
O7 V6 O15 75.8(4)
O2 V6 V2 134.5(4)
O2 V6 V1 139.9(5)
O2 V6 O17 101.4(6)
O2 V6 O16 97.3(5)
O2 V6 O8 104.8(6)
O2 V6 O7 96.0(6)
O2 V6 O15 171.6(6)
O15 V6 V2 46.8(3)
O15 V6 V1 48.0(3)
V4 V3 V5 65.67(8)
O14 V3 V4 89.1(3)
O14 V3 V5 32.2(3)
O14 V3 O19 155.5(5)
O14 V3 O9 81.8(4)
O14 V3 O15 78.6(4)
O19 V3 V4 83.5(3)
O19 V3 V5 125.4(4)
O19 V3 O9 82.7(4)
O19 V3 O15 79.3(4)
O10 V3 V4 35.5(4)
O10 V3 V5 85.4(4)
O10 V3 O14 92.8(5)
O10 V3 O19 94.6(5)
O10 V3 O9 158.3(5)
O10 V3 O15 82.3(5)
O9 V3 V4 123.0(3)
O9 V3 V5 78.8(3)
O9 V3 O15 76.1(4)
O1 V3 V4 140.6(5)
O1 V3 V5 133.3(4)
O1 V3 O14 101.2(5)
O1 V3 O19 99.3(5)
O1 V3 O10 105.5(6)
O1 V3 O9 96.2(6)
O1 V3 O15 172.2(5)
O15 V3 V4 47.1(3)
O15 V3 V5 46.6(3)
V5 O13 V4 108.3(4)
C55 O13 V4 116.1(8)
C55 O13 V5 120.3(8)
V2 O18 V1 109.5(4)
C53 O18 V2 120.9(9)
C53 O18 V1 116.6(8)
V5 O14 V3 111.9(5)
V2 O17 V6 111.1(5)
V3 O19 V2 108.6(5)
C52 O19 V2 119.8(10)
C52 O19 V3 119.2(9)
V4 O11 V2 111.7(5)
V6 O16 V5 108.4(5)
C54 O16 V5 117.6(9)
C54 O16 V6 120.8(9)
V6 O8 V1 112.2(6)
V1 O12 V5 112.3(5)
V3 O10 V4 112.7(6)
V4 O7 V6 110.1(5)
C57 O7 V4 119.2(11)
C57 O7 V6 117.7(9)
V1 O9 V3 110.6(5)
C51 O9 V1 119.5(11)
C51 O9 V3 116.1(10)
C33 N23 B2 126.1(13)
C33 N23 C30 109.9(16)
C30 N23 B2 123.4(15)
N30 C9 C8 108.4(12)
N30 C9 C13 122.5(15)
C8 C9 C13 128.9(14)
C40 N25 C43 119.9(11)
C39 N25 C40 120.6(12)
C39 N25 C43 119.6(11)
N64 C4 C3 107.4(14)
C5 C4 C3 132.2(14)
C5 C4 N64 120.3(15)
N23 C33 C32 108.3(13)
N23 C33 C37 121.5(17)
C32 C33 C37 130.1(17)
C33 C32 I3 125.0(12)
C33 C32 C31 109.3(16)
C31 C32 I3 125.7(14)
V2 O15 V1 94.3(4)
V2 O15 V6 85.9(4)
V2 O15 V3 94.1(3)
V4 O15 V2 85.2(3)
V4 O15 V1 179.1(6)
V4 O15 V6 94.8(4)
V4 O15 V3 85.7(3)
V5 O15 V2 178.9(6)
V5 O15 V4 95.8(4)
V5 O15 V1 84.7(3)
V5 O15 V6 93.5(3)
V5 O15 V3 86.5(4)
V6 O15 V1 84.4(3)
V3 O15 V1 95.1(4)
V3 O15 V6 179.5(6)
C9 N30 B1 125.9(11)
C9 N30 C6 108.8(12)
C6 N30 B1 123.7(11)
C9 C8 I2 124.4(10)
C9 C8 C7 108.6(12)
C7 C8 I2 126.7(11)
C17 N32 C19 118.0(12)
C17 N32 C16 121.6(12)
C16 N32 C19 120.4(12)
H45A C45 H45B 108.0
C44 C45 H45A 109.4
C44 C45 H45B 109.4
C46 C45 H45A 109.4
C46 C45 H45B 109.4
C46 C45 C44 111.0(13)
H0AA C20 H2BA 107.8
C21 C20 H0AA 108.9
C21 C20 H2BA 108.9
C19 C20 H0AA 108.9
C19 C20 H2BA 108.9
C19 C20 C21 113.2(12)
C45 C44 H44A 109.5
C45 C44 H44B 109.5
H44A C44 H44B 108.0
C43 C44 C45 110.9(13)
C43 C44 H44A 109.5
C43 C44 H44B 109.5
N25 C40 H40 119.5
C41 C40 N25 120.9(13)
C41 C40 H40 119.5
C20 C21 H4BA 108.8
C20 C21 H3BA 108.8
H4BA C21 H3BA 107.7
C22 C21 C20 113.6(13)
C22 C21 H4BA 108.8
C22 C21 H3BA 108.8
N32 C17 H17 119.9
N32 C17 C18 120.2(13)
C18 C17 H17 119.9
N32 C19 C20 110.4(11)
N32 C19 H19A 109.6
N32 C19 H19B 109.6
C20 C19 H19A 109.6
C20 C19 H19B 109.6
H19A C19 H19B 108.1
C32 C31 C30 105.0(16)
C32 C31 C36 125.0(17)
C30 C31 C36 129.7(15)
C8 C7 C6 105.7(12)
C8 C7 C12 123.8(13)
C6 C7 C12 130.4(12)
N25 C43 C44 110.0(11)
N25 C43 H43A 109.7
N25 C43 H43B 109.7
C44 C43 H43A 109.7
C44 C43 H43B 109.7
H43A C43 H43B 108.2
F1 B1 N30 109.2(12)
F1 B1 N64 109.3(13)
F2 B1 F1 110.0(12)
F2 B1 N30 110.6(13)
F2 B1 N64 109.9(12)
N64 B1 N30 107.9(11)
F4 B2 F3 109.2(14)
F4 B2 N23 113.3(16)
F4 B2 N70 109.4(18)
F3 B2 N23 109.5(17)
F3 B2 N70 108.0(16)
N23 B2 N70 107.3(13)
H48A C48 H48C 109.5
H48A C48 H48B 109.5
H48C C48 H48B 109.5
C47 C48 H48A 109.5
C47 C48 H48C 109.5
C47 C48 H48B 109.5
N70 C25 C26 110.1(19)
N70 C25 C34 123(2)
C26 C25 C34 127(2)
C2 C1 C10 126.1(15)
N64 C1 C2 110.4(13)
N64 C1 C10 123.4(14)
C4 C3 C11 129.2(15)
C2 C3 C4 105.8(13)
C2 C3 C11 125.0(14)
C28 C27 C26 107.1(16)
C28 C27 C35 129.1(17)
C26 C27 C35 123.5(18)
C27 C28 N70 108.1(16)
C29 C28 C27 134.3(15)
C29 C28 N70 117.5(16)
C17 C18 H18 119.8
C14 C18 C17 120.3(12)
C14 C18 H18 119.8
H24C C24 H24B 109.5
H24C C24 H24A 109.5
H24B C24 H24A 109.5
C23 C24 H24C 109.5
C23 C24 H24B 109.5
C23 C24 H24A 109.5
C40 C41 H41 120.4
C40 C41 C42 119.2(14)
C42 C41 H41 120.4
C45 C46 H46A 109.3
C45 C46 H46B 109.3
C45 C46 C47 111.7(13)
H46A C46 H46B 107.9
C47 C46 H46A 109.3
C47 C46 H46B 109.3
O19 C52 H52B 109.3
O19 C52 H52A 109.3
O19 C52 C50 111.7(12)
H52B C52 H52A 107.9
C50 C52 H52B 109.3
C50 C52 H52A 109.3
C21 C22 H1BA 109.0
C21 C22 H0BA 109.0
C21 C22 C23 113.1(12)
H1BA C22 H0BA 107.8
C23 C22 H1BA 109.0
C23 C22 H0BA 109.0
C1 C2 I1 126.7(13)
C3 C2 I1 125.7(12)
C3 C2 C1 107.6(13)
C4 N64 B1 124.7(13)
C1 N64 C4 108.6(12)
C1 N64 B1 126.6(12)
O16 C54 H54B 108.6
O16 C54 H54A 108.6
O16 C54 C56 114.8(13)
H54B C54 H54A 107.5
C56 C54 H54B 108.6
C56 C54 H54A 108.6
N25 C39 H39 120.7
N25 C39 C38 118.7(13)
C38 C39 H39 120.7
C25 N70 B2 126.7(17)
C25 N70 C28 107.3(17)
C28 N70 B2 125.9(16)
C16 C15 H15 120.6
C16 C15 C14 118.9(12)
C14 C15 H15 120.6
C39 C38 H38 119.3
C42 C38 C39 121.5(13)
C42 C38 H38 119.3
C25 C26 I4 128.5(16)
C25 C26 C27 107.4(19)
C27 C26 I4 124.1(16)
N32 C16 C15 121.6(12)
N32 C16 H16 119.2
C15 C16 H16 119.2
C4 C5 C14 119.7(13)
C4 C5 C6 120.2(13)
C6 C5 C14 119.8(13)
O13 C55 H55B 108.8
O13 C55 H55A 108.8
O13 C55 C56 114.0(12)
H55B C55 H55A 107.7
C56 C55 H55B 108.8
C56 C55 H55A 108.8
C52 C50 C51 109.9(14)
C52 C50 C49 105.1(13)
C53 C50 C52 111.2(12)
C53 C50 C51 111.5(13)
C53 C50 C49 107.2(15)
C51 C50 C49 111.7(14)
O18 C53 C50 110.0(12)
O18 C53 H53A 109.7
O18 C53 H53B 109.7
C50 C53 H53A 109.7
C50 C53 H53B 109.7
H53A C53 H53B 108.2
C18 C14 C15 117.3(11)
C18 C14 C5 121.6(11)
C15 C14 C5 121.1(12)
C28 C29 C30 124.0(15)
C28 C29 C42 117.4(15)
C30 C29 C42 118.6(15)
C54 C56 C55 109.4(13)
C54 C56 C57 111.4(13)
C54 C56 C58 110.1(13)
C57 C56 C55 107.1(12)
C58 C56 C55 107.3(13)
C58 C56 C57 111.4(13)
N30 C6 C7 108.1(11)
N30 C6 C5 121.0(13)
C7 C6 C5 130.8(12)
N23 C30 C31 107.4(15)
C29 C30 N23 120.0(17)
C29 C30 C31 132.5(15)
C41 C42 C29 119.6(14)
C38 C42 C41 119.2(14)
C38 C42 C29 121.1(14)
O9 C51 C50 112.4(14)
O9 C51 H50A 109.1
O9 C51 H50B 109.1
C50 C51 H50A 109.1
C50 C51 H50B 109.1
H50A C51 H50B 107.9
C50 C49 H49A 109.9
C50 C49 H49B 109.9
C50 C49 H1 107.5
C50 C49 H2 107.5
H49A C49 H49B 108.3
H1 C49 H2 107.0
O21A C49 C50 109.0(16)
O21A C49 H49A 109.9
O21A C49 H49B 109.9
O21B C49 C50 119(3)
O21B C49 H1 107.5
O21B C49 H2 107.5
C49 O21A H21A 109.5
C48 C47 C46 113.8(14)
C48 C47 H47A 108.8
C48 C47 H47B 108.8
C46 C47 H47A 108.8
C46 C47 H47B 108.8
H47A C47 H47B 107.7
O7 C57 C56 112.0(12)
O7 C57 H57B 109.2
O7 C57 H57A 109.2
C56 C57 H57B 109.2
C56 C57 H57A 109.2
H57B C57 H57A 107.9
C58 O20B H20B 109.5
C24 C23 C22 112.7(14)
C24 C23 H2AA 109.1
C24 C23 H3AA 109.1
C22 C23 H2AA 109.1
C22 C23 H3AA 109.1
H2AA C23 H3AA 107.8
C56 C58 H58A 108.6
C56 C58 H58B 108.6
C56 C58 H3 109.2
C56 C58 H4 109.2
O20B C58 C56 114.7(18)
O20B C58 H58A 108.6
O20B C58 H58B 108.6
H58A C58 H58B 107.6
H3 C58 H4 107.9
O20A C58 C56 112.1(16)
O20A C58 H3 109.2
O20A C58 H4 109.2
H23A O23 H23B 109.6
H22B O22 H22A 109.5
C7 C12 H12C 109.5
C7 C12 H12B 109.5
C7 C12 H12A 109.5
H12C C12 H12B 109.5
H12C C12 H12A 109.5
H12B C12 H12A 109.5
C9 C13 H13C 109.5
C9 C13 H13B 109.5
C9 C13 H13A 109.5
H13C C13 H13B 109.5
H13C C13 H13A 109.5
H13B C13 H13A 109.5
C31 C36 H9AA 109.5
C31 C36 H7AA 109.5
C31 C36 H8AA 109.5
H9AA C36 H7AA 109.5
H9AA C36 H8AA 109.5
H7AA C36 H8AA 109.5
C33 C37 H36B 109.5
C33 C37 H36A 109.5
C33 C37 H36C 109.5
H36B C37 H36A 109.5
H36B C37 H36C 109.5
H36A C37 H36C 109.5
C1 C10 H10A 109.5
C1 C10 H10C 109.5
C1 C10 H10B 109.5
H10A C10 H10C 109.5
H10A C10 H10B 109.5
H10C C10 H10B 109.5
C3 C11 H11C 109.5
C3 C11 H11A 109.5
C3 C11 H11B 109.5
H11C C11 H11A 109.5
H11C C11 H11B 109.5
H11A C11 H11B 109.5
C27 C35 H35B 109.5
C27 C35 H35C 109.5
C27 C35 H35A 109.5
H35B C35 H35C 109.5
H35B C35 H35A 109.5
H35C C35 H35A 109.5
C25 C34 H34C 109.5
C25 C34 H34B 109.5
C25 C34 H34A 109.5
H34C C34 H34B 109.5
H34C C34 H34A 109.5
H34B C34 H34A 109.5
C58 O20A H20A 109.5
C49 O21B H21B 109.5

loop_
_geom_bond_atom_site_label_1
_geom_bond_atom_site_label_2
_geom_bond_distance
I2 C8 2.076(13)
I3 C32 2.069(16)
I1 C2 2.057(16)
I4 C26 2.13(2)
V2 V4 3.018(3)
V2 V6 3.055(3)
V2 O18 1.971(10)
V2 O17 1.793(13)
V2 O19 2.062(12)
V2 O11 1.892(11)
V2 O4 1.618(11)
V2 O15 2.232(10)
V4 V3 3.034(3)
V4 O13 2.076(9)
V4 O11 1.755(10)
V4 O10 1.908(12)
V4 O6 1.609(10)
V4 O7 1.947(12)
V4 O15 2.229(11)
V1 V5 3.021(3)
V1 V6 3.033(4)
V1 O18 2.066(9)
V1 O8 1.907(12)
V1 O12 1.771(10)
V1 O9 1.949(12)
V1 O3 1.582(11)
V1 O15 2.265(11)
V5 V3 3.051(3)
V5 O13 1.996(10)
V5 O14 1.752(11)
V5 O16 2.088(11)
V5 O12 1.866(11)
V5 O5 1.608(9)
V5 O15 2.219(10)
V6 O17 1.912(11)
V6 O16 1.925(10)
V6 O8 1.745(12)
V6 O7 2.076(11)
V6 O2 1.615(13)
V6 O15 2.252(10)
V3 O14 1.928(10)
V3 O19 1.960(10)
V3 O10 1.735(11)
V3 O9 2.086(11)
V3 O1 1.601(12)
V3 O15 2.233(10)
O13 C55 1.415(17)
O18 C53 1.446(17)
O19 C52 1.395(19)
F1 B1 1.40(2)
O16 C54 1.416(18)
F4 B2 1.39(2)
F3 B2 1.40(2)
O7 C57 1.43(2)
O9 C51 1.40(2)
F2 B1 1.38(2)
N23 C33 1.33(2)
N23 B2 1.54(3)
N23 C30 1.397(19)
C9 N30 1.355(18)
C9 C8 1.39(2)
C9 C13 1.492(18)
N25 C40 1.383(16)
N25 C43 1.474(16)
N25 C39 1.352(19)
C4 C3 1.45(2)
C4 N64 1.413(19)
C4 C5 1.40(2)
C33 C32 1.39(3)
C33 C37 1.509(18)
C32 C31 1.40(2)
N30 B1 1.551(19)
N30 C6 1.385(16)
C8 C7 1.401(18)
N32 C17 1.317(18)
N32 C19 1.509(16)
N32 C16 1.352(19)
C45 H45A 0.9700
C45 H45B 0.9700
C45 C44 1.55(2)
C45 C46 1.54(2)
C20 H0AA 0.9700
C20 H2BA 0.9700
C20 C21 1.52(2)
C20 C19 1.51(2)
C44 H44A 0.9700
C44 H44B 0.9700
C44 C43 1.54(2)
C40 H40 0.9300
C40 C41 1.367(19)
C21 H4BA 0.9700
C21 H3BA 0.9700
C21 C22 1.51(2)
C17 H17 0.9300
C17 C18 1.396(18)
C19 H19A 0.9700
C19 H19B 0.9700
C31 C30 1.43(3)
C31 C36 1.50(3)
C7 C6 1.41(2)
C7 C12 1.52(2)
C43 H43A 0.9700
C43 H43B 0.9700
B1 N64 1.538(17)
B2 N70 1.57(3)
C48 H48A 0.9600
C48 H48C 0.9600
C48 H48B 0.9600
C48 C47 1.50(2)
C25 N70 1.36(3)
C25 C26 1.37(3)
C25 C34 1.51(3)
C1 C2 1.42(2)
C1 N64 1.32(2)
C1 C10 1.48(2)
C3 C2 1.40(2)
C3 C11 1.449(18)
C27 C28 1.39(3)
C27 C26 1.40(3)
C27 C35 1.49(3)
C28 N70 1.40(2)
C28 C29 1.39(3)
C18 H18 0.9300
C18 C14 1.395(18)
C24 H24C 0.9600
C24 H24B 0.9600
C24 H24A 0.9600
C24 C23 1.52(2)
C41 H41 0.9300
C41 C42 1.41(2)
C46 H46A 0.9700
C46 H46B 0.9700
C46 C47 1.54(2)
C52 H52B 0.9700
C52 H52A 0.9700
C52 C50 1.53(2)
C22 H1BA 0.9700
C22 H0BA 0.9700
C22 C23 1.54(2)
C54 H54B 0.9700
C54 H54A 0.9700
C54 C56 1.48(2)
C39 H39 0.9300
C39 C38 1.413(19)
C15 H15 0.9300
C15 C16 1.361(18)
C15 C14 1.430(16)
C38 H38 0.9300
C38 C42 1.35(2)
C16 H16 0.9300
C5 C14 1.445(18)
C5 C6 1.418(18)
C55 H55B 0.9700
C55 H55A 0.9700
C55 C56 1.57(2)
C50 C53 1.53(2)
C50 C51 1.54(2)
C50 C49 1.55(2)
C53 H53A 0.9700
C53 H53B 0.9700
C29 C30 1.39(2)
C29 C42 1.50(2)
C56 C57 1.555(18)
C56 C58 1.50(2)
C51 H50A 0.9700
C51 H50B 0.9700
C49 H49A 0.9700
C49 H49B 0.9700
C49 H1 0.9700
C49 H2 0.9700
C49 O21A 1.375(19)
C49 O21B 1.39(2)
O21A H21A 0.8200
C47 H47A 0.9700
C47 H47B 0.9700
C57 H57B 0.9700
C57 H57A 0.9700
O20B H20B 0.8200
O20B C58 1.36(2)
C23 H2AA 0.9700
C23 H3AA 0.9700
C58 H58A 0.9700
C58 H58B 0.9700
C58 H3 0.9700
C58 H4 0.9700
C58 O20A 1.38(2)
O23 H23A 0.8495
O23 H23B 0.8494
O22 H22B 0.8500
O22 H22A 0.8499
C12 H12C 0.9600
C12 H12B 0.9600
C12 H12A 0.9600
C13 H13C 0.9600
C13 H13B 0.9600
C13 H13A 0.9600
C36 H9AA 0.9600
C36 H7AA 0.9600
C36 H8AA 0.9600
C37 H36B 0.9600
C37 H36A 0.9600
C37 H36C 0.9600
C10 H10A 0.9600
C10 H10C 0.9600
C10 H10B 0.9600
C11 H11C 0.9600
C11 H11A 0.9600
C11 H11B 0.9600
C35 H35B 0.9600
C35 H35C 0.9600
C35 H35A 0.9600
C34 H34C 0.9600
C34 H34B 0.9600
C34 H34A 0.9600
O20A H20A 0.8200
O21B H21B 0.8200

loop_
_geom_torsion_atom_site_label_1
_geom_torsion_atom_site_label_2
_geom_torsion_atom_site_label_3
_geom_torsion_atom_site_label_4
_geom_torsion
I2 C8 C7 C6 178.8(11)
I2 C8 C7 C12 2(2)
I3 C32 C31 C30 179.0(11)
I3 C32 C31 C36 -6(2)
V2 V6 O8 V1 52.6(5)
V2 O18 C53 C50 69.5(13)
V2 O19 C52 C50 -66.5(14)
V4 V2 O17 V6 -52.3(5)
V4 O13 C55 C56 67.3(12)
V4 O7 C57 C56 -72.9(14)
V1 V5 O14 V3 53.0(5)
V1 O18 C53 C50 -67.9(13)
V1 O9 C51 C50 69.0(16)
V5 V3 O10 V4 -53.1(4)
V5 O13 C55 C56 -66.3(13)
V5 O16 C54 C56 68.4(15)
V6 V2 O11 V4 41.4(6)
V6 V1 O12 V5 -54.1(5)
V6 O16 C54 C56 -68.2(16)
V6 O7 C57 C56 64.8(16)
V3 V4 O11 V2 52.5(5)
V3 V5 O12 V1 -39.8(6)
V3 O19 C52 C50 71.5(15)
V3 O9 C51 C50 -67.6(17)
O13 V4 O11 V2 4.1(19)
O13 V5 O14 V3 -73.8(5)
O13 V5 O12 V1 30.7(17)
O13 C55 C56 C54 58.4(15)
O13 C55 C56 C57 -62.5(15)
O13 C55 C56 C58 177.8(11)
O18 V2 O17 V6 74.0(6)
O18 V2 O11 V4 -26.7(17)
O18 V1 O12 V5 -6.6(18)
O14 V5 O12 V1 -75.5(7)
O14 V3 O10 V4 -84.5(6)
O17 V2 O11 V4 77.0(6)
O17 V6 O8 V1 85.1(6)
O19 V2 O17 V6 2.9(18)
O19 V2 O11 V4 -82.9(6)
O19 V3 O10 V4 72.1(6)
O19 C52 C50 C53 62.0(16)
O19 C52 C50 C51 -61.9(17)
O19 C52 C50 C49 177.7(14)
O11 V2 O17 V6 -84.2(6)
F1 B1 N64 C4 126.0(15)
F1 B1 N64 C1 -51(2)
O16 V5 O14 V3 -1.6(17)
O16 V5 O12 V1 84.3(6)
O16 V6 O8 V1 -73.6(6)
O16 C54 C56 C55 -60.8(17)
O16 C54 C56 C57 57.4(19)
O16 C54 C56 C58 -178.5(13)
F4 B2 N70 C25 51(3)
F4 B2 N70 C28 -126.0(19)
O8 V1 O12 V5 -85.3(6)
O12 V5 O14 V3 84.7(6)
O10 V4 O11 V2 83.3(6)
O4 V2 O17 V6 172.4(6)
O4 V2 O11 V4 -176.7(7)
O6 V4 O11 V2 -172.6(6)
F3 B2 N70 C25 -68(3)
F3 B2 N70 C28 115(2)
O5 V5 O14 V3 -171.2(5)
O5 V5 O12 V1 177.7(6)
O7 V4 O11 V2 -73.4(6)
O7 V6 O8 V1 8.1(16)
O9 V1 O12 V5 71.4(6)
O9 V3 O10 V4 -9.7(15)
O3 V1 O12 V5 170.1(7)
F2 B1 N64 C4 -113.2(16)
F2 B1 N64 C1 69(2)
O2 V6 O8 V1 -172.3(6)
O1 V3 O10 V4 173.1(5)
N23 C33 C32 I3 178.9(10)
N23 C33 C32 C31 -2.0(18)
N23 B2 N70 C25 174.0(18)
N23 B2 N70 C28 -3(2)
C9 N30 B1 F1 60.4(19)
C9 N30 B1 F2 -60.7(19)
C9 N30 B1 N64 179.1(14)
C9 N30 C6 C7 1.1(16)
C9 N30 C6 C5 -177.0(13)
C9 C8 C7 C6 5.7(18)
C9 C8 C7 C12 -171.4(15)
N25 C40 C41 C42 -1(2)
N25 C39 C38 C42 -1(2)
C4 C3 C2 I1 -179.1(13)
C4 C3 C2 C1 4(2)
C4 C5 C14 C18 112.1(16)
C4 C5 C14 C15 -66.6(18)
C4 C5 C6 N30 -5(2)
C4 C5 C6 C7 177.6(15)
C33 N23 B2 F4 -55(2)
C33 N23 B2 F3 67(2)
C33 N23 B2 N70 -176.1(15)
C33 N23 C30 C31 -3.4(18)
C33 N23 C30 C29 173.1(15)
C33 C32 C31 C30 -0.1(18)
C33 C32 C31 C36 174.5(15)
C32 C31 C30 N23 2.1(17)
C32 C31 C30 C29 -173.8(17)
O15 V2 O17 V6 -4.8(5)
O15 V2 O11 V4 -5.1(6)
O15 V4 O11 V2 5.1(6)
O15 V1 O12 V5 -6.1(6)
O15 V5 O14 V3 4.6(5)
O15 V5 O12 V1 6.2(6)
O15 V6 O8 V1 5.7(5)
O15 V3 O10 V4 -6.4(5)
N30 C9 C8 I2 -178.5(11)
N30 C9 C8 C7 -5.1(18)
N30 B1 N64 C4 7(2)
N30 B1 N64 C1 -170.1(15)
C8 C9 N30 B1 168.8(14)
C8 C9 N30 C6 2.5(17)
C8 C7 C6 N30 -4.1(17)
C8 C7 C6 C5 173.7(15)
N32 C17 C18 C14 2(2)
C45 C44 C43 N25 -79.2(14)
C45 C46 C47 C48 176.3(13)
C20 C21 C22 C23 -174.3(12)
C44 C45 C46 C47 173.0(12)
C40 N25 C43 C44 -84.9(16)
C40 N25 C39 C38 0(2)
C40 C41 C42 C38 -1(3)
C40 C41 C42 C29 175.1(15)
C21 C20 C19 N32 80.4(14)
C21 C22 C23 C24 -177.6(13)
C17 N32 C19 C20 86.6(15)
C17 N32 C16 C15 -1(2)
C17 C18 C14 C15 -1(2)
C17 C18 C14 C5 -179.5(13)
C19 N32 C17 C18 179.7(13)
C19 N32 C16 C15 178.1(13)
C19 C20 C21 C22 -171.2(12)
C43 N25 C40 C41 -179.3(13)
C43 N25 C39 C38 -179.6(13)
B1 N30 C6 C7 -165.6(13)
B1 N30 C6 C5 16(2)
B2 N23 C33 C32 -168.2(14)
B2 N23 C33 C37 10(2)
B2 N23 C30 C31 168.4(14)
B2 N23 C30 C29 -15(2)
C3 C4 N64 B1 -176.4(15)
C3 C4 N64 C1 1.5(18)
C3 C4 C5 C14 0(2)
C3 C4 C5 C6 173.8(16)
C27 C28 N70 B2 176.4(17)
C27 C28 N70 C25 -1(2)
C27 C28 C29 C30 -177.6(19)
C27 C28 C29 C42 -1(3)
C28 C27 C26 I4 178.5(15)
C28 C27 C26 C25 -1(2)
C28 C29 C30 N23 4(3)
C28 C29 C30 C31 179.7(18)
C28 C29 C42 C41 -110(2)
C28 C29 C42 C38 66(2)
C46 C45 C44 C43 171.2(11)
C52 C50 C53 O18 -61.4(14)
C52 C50 C51 O9 62.5(19)
C52 C50 C49 O21A 176.0(17)
C52 C50 C49 O21B 81(3)
C2 C1 N64 C4 1(2)
C2 C1 N64 B1 178.7(16)
N64 C4 C3 C2 -3.2(19)
N64 C4 C3 C11 175.6(18)
N64 C4 C5 C14 -178.3(13)
N64 C4 C5 C6 -4(2)
N64 C1 C2 I1 179.9(14)
N64 C1 C2 C3 -3(2)
C54 C56 C57 O7 -57.6(18)
C54 C56 C58 O20B 176.7(19)
C54 C56 C58 O20A -74(2)
C39 N25 C40 C41 1(2)
C39 N25 C43 C44 94.6(15)
C39 C38 C42 C41 2(3)
C39 C38 C42 C29 -173.9(15)
N70 C25 C26 I4 -179.0(16)
N70 C25 C26 C27 0(3)
N70 C28 C29 C30 6(3)
N70 C28 C29 C42 -176.7(15)
C26 C25 N70 B2 -177.0(18)
C26 C25 N70 C28 0(2)
C26 C27 C28 N70 1(2)
C26 C27 C28 C29 -175(2)
C16 N32 C17 C18 -1(2)
C16 N32 C19 C20 -92.4(15)
C16 C15 C14 C18 -1.4(19)
C16 C15 C14 C5 177.4(13)
C5 C4 C3 C2 178.6(17)
C5 C4 C3 C11 -3(3)
C5 C4 N64 B1 2(2)
C5 C4 N64 C1 179.9(14)
C55 C56 C57 O7 62.0(17)
C55 C56 C58 O20B 58(2)
C55 C56 C58 O20A 167.4(17)
C53 C50 C51 O9 -61.2(18)
C53 C50 C49 O21A -66(2)
C53 C50 C49 O21B -160(3)
C14 C15 C16 N32 2(2)
C14 C5 C6 N30 169.3(12)
C14 C5 C6 C7 -8(2)
C29 C28 N70 B2 -6(3)
C29 C28 N70 C25 176.3(17)
C6 N30 B1 F1 -135.2(13)
C6 N30 B1 F2 103.7(14)
C6 N30 B1 N64 -16.5(19)
C6 C5 C14 C18 -62.0(19)
C6 C5 C14 C15 119.3(15)
C30 N23 C33 C32 3.4(18)
C30 N23 C33 C37 -178.0(14)
C30 N23 B2 F4 134.3(16)
C30 N23 B2 F3 -103.6(17)
C30 N23 B2 N70 13(2)
C30 C29 C42 C41 67(2)
C30 C29 C42 C38 -117.2(19)
C42 C29 C30 N23 -172.8(14)
C42 C29 C30 C31 3(3)
C51 C50 C53 O18 61.6(15)
C51 C50 C49 O21A 57(2)
C51 C50 C49 O21B -38(3)
C49 C50 C53 O18 -175.8(11)
C49 C50 C51 O9 178.8(16)
C57 C56 C58 O20B -59(2)
C57 C56 C58 O20A 50(2)
C58 C56 C57 O7 179.1(14)
C12 C7 C6 N30 172.7(15)
C12 C7 C6 C5 -9(3)
C13 C9 N30 B1 -16(2)
C13 C9 N30 C6 177.6(14)
C13 C9 C8 I2 7(2)
C13 C9 C8 C7 -179.9(16)
C36 C31 C30 N23 -172.2(16)
C36 C31 C30 C29 12(3)
C37 C33 C32 I3 0(2)
C37 C33 C32 C31 179.5(16)
C10 C1 C2 I1 3(3)
C10 C1 C2 C3 -179.9(19)
C10 C1 N64 C4 177.9(17)
C10 C1 N64 B1 -4(3)
C11 C3 C2 I1 2(3)
C11 C3 C2 C1 -175.2(18)
C35 C27 C28 N70 -172.6(19)
C35 C27 C28 C29 11(4)
C35 C27 C26 I4 -7(3)
C35 C27 C26 C25 173.1(19)
C34 C25 N70 B2 3(3)
C34 C25 N70 C28 180(2)
C34 C25 C26 I4 1(4)
C34 C25 C26 C27 -179(2)

loop_
_twin_individual_id
_twin_individual_mass_fraction_refined
1 0.367(14)
2 0.633(14)
